data_7249681
loop_
_publ_author_name
'Ngom, Fallou'
'Blais, Chlo\'e'
'Badiane, Insa'
'H\'enaff, Christine'
'Camara, Magatte'
'Daiguebonne, Carole'
'Guillou, Olivier'

_publ_section_title
;
 Influence of halogens on the crystal packing of
 3,4,5,6-tetra-chloro-phthalate-based lanthanide coordination compounds
;
_journal_name_full CrystEngComm
_journal_paper_doi 10.1039/D4CE00966E
_journal_year 2025
_chemical_formula_sum 'C16 H22 Cl8 K La O19'
_chemical_formula_weight 979.94
_space_group_crystal_system triclinic
_space_group_IT_number 2
_space_group_name_Hall '-P 1'
_space_group_name_H-M_alt 'P -1'
_atom_sites_solution_hydrogens difmap
_audit_creation_method SHELXL-2018/3
_audit_update_record
;
2024-10-28 deposited with the CCDC.	2024-11-27 downloaded from the CCDC.
;
_cell_angle_alpha 85.9932(14)
_cell_angle_beta 77.9272(12)
_cell_angle_gamma 75.6109(13)
_cell_formula_units_Z 2
_cell_length_a 8.2758(3)
_cell_length_b 13.9934(7)
_cell_length_c 14.3376(6)
_cell_measurement_reflns_used 7821
_cell_measurement_temperature 150(2)
_cell_measurement_theta_max 27.4553
_cell_measurement_theta_min 2.6667
_cell_volume 1572.45(12)
_computing_structure_refinement 'SHELXL-2018/3 (Sheldrick, 2018)'
_diffrn_ambient_temperature 150(2)
_diffrn_measured_fraction_theta_full 0.995
_diffrn_measured_fraction_theta_max 0.981
_diffrn_measurement_device_type 'APEXII Bruker-AXS'
_diffrn_measurement_method 'CCD rotation images, thin slices'
_diffrn_radiation_type MoK\a
_diffrn_radiation_wavelength 0.71073
_diffrn_reflns_av_R_equivalents 0.0630
_diffrn_reflns_av_unetI/netI 0.0630
_diffrn_reflns_Laue_measured_fraction_full 0.995
_diffrn_reflns_Laue_measured_fraction_max 0.981
_diffrn_reflns_number 7136
_diffrn_reflns_point_group_measured_fraction_full 0.995
_diffrn_reflns_point_group_measured_fraction_max 0.981
_diffrn_reflns_theta_full 25.242
_diffrn_reflns_theta_max 27.566
_diffrn_reflns_theta_min 2.110
_exptl_absorpt_coefficient_mu 2.250
_exptl_absorpt_correction_T_max 0.7456
_exptl_absorpt_correction_T_min 0.6408
_exptl_absorpt_correction_type multi-scan
_exptl_absorpt_process_details
;
  [Sheldrick, G.M. (2014). SADABS Bruker AXS Inc., Madison, Wisconsin, USA]
;
_exptl_crystal_colour colorless
_exptl_crystal_density_diffrn 2.070
_exptl_crystal_description prism
_exptl_crystal_F_000 964
_exptl_crystal_size_max 0.380
_exptl_crystal_size_mid 0.280
_exptl_crystal_size_min 0.150
_refine_diff_density_max 0.894
_refine_diff_density_min -2.520
_refine_diff_density_rms 0.173
_refine_ls_extinction_method none
_refine_ls_goodness_of_fit_ref 1.057
_refine_ls_hydrogen_treatment mixed
_refine_ls_matrix_type full
_refine_ls_number_parameters 472
_refine_ls_number_reflns 7136
_refine_ls_number_restraints 33
_refine_ls_restrained_S_all 1.056
_refine_ls_R_factor_all 0.0471
_refine_ls_R_factor_gt 0.0415
_refine_ls_shift/su_max 0.022
_refine_ls_shift/su_mean 0.000
_refine_ls_structure_factor_coef Fsqd
_refine_ls_weighting_details 'w=1/[\s^2^(Fo^2^)+(0.0639P)^2^+3.1438P] where P=(Fo^2^+2Fc^2^)/3'
_refine_ls_weighting_scheme calc
_refine_ls_wR_factor_gt 0.1196
_refine_ls_wR_factor_ref 0.1232
_reflns_Friedel_coverage 0.000
_reflns_number_gt 6287
_reflns_number_total 7136
_reflns_threshold_expression 'I > 2\s(I)'
_cod_data_source_file d4ce00966e2.cif
_cod_data_source_block shelx_CCDC5
_cod_database_code 7249681
_shelx_shelxl_version_number 2018/3
_shelx_space_group_comment
;
The symmetry employed for this shelxl refinement is uniquely defined
by the following loop, which should always be used as a source of
symmetry information in preference to the above space-group names.
They are only intended as comments.
;

loop_
_space_group_symop_operation_xyz
'x, y, z'
'-x, -y, -z'

loop_
_atom_site_label
_atom_site_type_symbol
_atom_site_fract_x
_atom_site_fract_y
_atom_site_fract_z
_atom_site_U_iso_or_equiv
_atom_site_adp_type
_atom_site_occupancy
_atom_site_site_symmetry_order
_atom_site_calc_flag
_atom_site_refinement_flags_posn
_atom_site_refinement_flags_adp
_atom_site_refinement_flags_occupancy
_atom_site_disorder_assembly
_atom_site_disorder_group
La1 La 0.92265(3) 0.07300(2) 0.35521(2) 0.00951(9) Uani 1 1 d . . . . .
Cl1 Cl 1.01724(15) 0.29914(9) 0.55701(9) 0.0211(3) Uani 1 1 d . . . . .
Cl2 Cl 0.79186(19) 0.51439(9) 0.55778(10) 0.0282(3) Uani 1 1 d . . . . .
Cl3 Cl 0.40197(18) 0.55377(9) 0.63200(9) 0.0273(3) Uani 1 1 d . . . . .
Cl4 Cl 0.23450(15) 0.37978(10) 0.69747(10) 0.0275(3) Uani 1 1 d . . . . .
Cl5 Cl 0.92881(14) 0.34117(9) 0.08880(10) 0.0264(3) Uani 1 1 d . . . . .
Cl6 Cl 0.75962(16) 0.56106(9) 0.05278(9) 0.0231(3) Uani 1 1 d . . . . .
Cl7 Cl 0.36551(16) 0.63910(9) 0.11950(9) 0.0234(3) Uani 1 1 d . . . . .
Cl8 Cl 0.14294(14) 0.49019(9) 0.20428(9) 0.0217(3) Uani 1 1 d . . . . .
K1 K 0.6306(2) 0.07978(14) 0.00424(13) 0.0603(5) Uani 1 1 d . . . . .
O1 O 0.3445(4) 0.2430(3) 0.3088(2) 0.0203(7) Uani 1 1 d . . . . .
O2 O 0.2473(4) 0.2531(2) 0.1734(2) 0.0193(7) Uani 1 1 d . . . . .
O3 O 0.7761(4) 0.2006(2) 0.2487(2) 0.0156(7) Uani 1 1 d . . . . .
O4 O 0.6862(5) 0.1460(2) 0.1306(2) 0.0217(8) Uani 1 1 d . . . . .
O5 O 0.3814(4) 0.1644(3) 0.7587(2) 0.0206(7) Uani 1 1 d . . . . .
O6 O 0.5109(4) 0.1050(2) 0.6150(2) 0.0163(7) Uani 1 1 d . . . . .
O7 O 0.8603(4) 0.0926(2) 0.6872(2) 0.0149(7) Uani 1 1 d . . . . .
O8 O 0.8974(4) 0.0989(2) 0.5302(2) 0.0140(6) Uani 1 1 d . . . . .
O9 O 0.9593(4) 0.2532(3) 0.3555(2) 0.0183(7) Uani 1 1 d D . . . .
H9A H 0.932(6) 0.290(3) 0.310(3) 0.022 Uiso 1 1 d D U . . .
H9B H 1.044(5) 0.274(4) 0.361(4) 0.022 Uiso 1 1 d D U . . .
O10 O 0.6133(4) 0.1601(3) 0.4246(3) 0.0268(9) Uani 1 1 d D . . . .
H10A H 0.538(5) 0.194(4) 0.397(3) 0.032 Uiso 1 1 d D U . . .
H10B H 0.568(6) 0.153(4) 0.4809(17) 0.032 Uiso 1 1 d D U . . .
O11 O 0.7655(4) -0.0537(3) 0.4307(2) 0.0174(7) Uani 1 1 d D . . . .
H11A H 0.683(5) -0.069(4) 0.414(3) 0.021 Uiso 1 1 d D U . . .
H11B H 0.759(6) -0.074(4) 0.4872(18) 0.021 Uiso 1 1 d D U . . .
O12 O 1.2347(4) 0.0803(2) 0.3760(2) 0.0134(6) Uani 1 1 d D . . . .
H12A H 1.313(5) 0.031(2) 0.364(4) 0.016 Uiso 1 1 d D U . . .
H12B H 1.277(6) 0.127(2) 0.354(4) 0.016 Uiso 1 1 d D U . . .
O13 O 0.8130(4) -0.0099(3) 0.2364(2) 0.0184(7) Uani 1 1 d D . . . .
H13A H 0.750(6) 0.032(3) 0.209(4) 0.022 Uiso 1 1 d D U . . .
H13B H 0.762(6) -0.051(3) 0.264(4) 0.022 Uiso 1 1 d D U . . .
O14 O 1.1248(4) 0.0917(2) 0.1938(2) 0.0150(7) Uani 1 1 d D . . . .
H14A H 1.167(6) 0.141(3) 0.188(3) 0.018 Uiso 1 1 d D U . . .
H14B H 1.109(7) 0.087(4) 0.139(2) 0.018 Uiso 1 1 d D U . . .
OW1 O 0.8659(5) -0.0695(3) 0.0004(3) 0.0258(8) Uani 1 1 d D . . . .
H1A H 0.830(7) -0.120(3) 0.019(4) 0.031 Uiso 1 1 d D U . . .
H1B H 0.955(5) -0.081(4) 0.020(4) 0.031 Uiso 1 1 d D U . . .
OW2 O 0.5376(4) 0.0113(3) -0.1194(2) 0.0191(7) Uani 1 1 d D . . . .
H2A H 0.624(4) -0.017(3) -0.156(3) 0.023 Uiso 1 1 d D U . . .
H2B H 0.496(6) 0.057(3) -0.152(3) 0.023 Uiso 1 1 d D U . . .
OW3 O 0.8293(6) 0.1395(3) -0.1138(3) 0.0353(10) Uani 1 1 d D . . . .
H3A H 0.787(8) 0.196(2) -0.093(4) 0.042 Uiso 1 1 d D U . . .
H3B H 0.802(8) 0.138(4) -0.166(3) 0.042 Uiso 1 1 d D U . . .
OW4 O 1.0628(7) 0.2512(4) -0.1296(4) 0.0548(13) Uani 1 1 d D . . . .
H4A H 1.168(4) 0.232(5) -0.163(5) 0.066 Uiso 1 1 d D U . . .
H4B H 1.048(9) 0.312(2) -0.153(5) 0.066 Uiso 1 1 d D U . . .
OW5 O 0.3688(5) 0.1955(3) -0.0112(3) 0.0270(8) Uani 1 1 d D . . . .
H5A H 0.397(8) 0.238(3) -0.052(3) 0.032 Uiso 1 1 d D U . . .
H5B H 0.345(8) 0.223(4) 0.041(2) 0.032 Uiso 1 1 d D U . . .
C1 C 0.4381(6) 0.3505(3) 0.1847(3) 0.0127(9) Uani 1 1 d . . . . .
C2 C 0.6140(6) 0.3174(3) 0.1595(3) 0.0121(9) Uani 1 1 d . . . . .
C3 C 0.7116(6) 0.3837(4) 0.1192(3) 0.0153(9) Uani 1 1 d . . . . .
C4 C 0.6343(6) 0.4824(3) 0.1051(3) 0.0155(9) Uani 1 1 d . . . . .
C5 C 0.4589(6) 0.5163(3) 0.1321(3) 0.0141(9) Uani 1 1 d . . . . .
C6 C 0.3613(6) 0.4492(3) 0.1716(3) 0.0136(9) Uani 1 1 d . . . . .
C7 C 0.3347(6) 0.2761(3) 0.2269(3) 0.0148(9) Uani 1 1 d . . . . .
C8 C 0.6990(5) 0.2123(3) 0.1805(3) 0.0122(9) Uani 1 1 d . . . . .
C9 C 0.5495(6) 0.2580(3) 0.6525(3) 0.0134(9) Uani 1 1 d . . . . .
C10 C 0.7240(6) 0.2418(3) 0.6167(3) 0.0116(8) Uani 1 1 d . . . . .
C11 C 0.7989(6) 0.3209(4) 0.5912(3) 0.0159(9) Uani 1 1 d . . . . .
C12 C 0.7004(6) 0.4172(3) 0.5952(3) 0.0175(10) Uani 1 1 d . . . . .
C13 C 0.5260(6) 0.4346(3) 0.6287(3) 0.0176(10) Uani 1 1 d . . . . .
C14 C 0.4520(6) 0.3556(3) 0.6586(3) 0.0158(9) Uani 1 1 d . . . . .
C15 C 0.4720(6) 0.1700(3) 0.6800(3) 0.0148(9) Uani 1 1 d . . . . .
C16 C 0.8358(5) 0.1372(3) 0.6102(3) 0.0112(8) Uani 1 1 d . . . . .

loop_
_atom_site_aniso_label
_atom_site_aniso_U_11
_atom_site_aniso_U_22
_atom_site_aniso_U_33
_atom_site_aniso_U_23
_atom_site_aniso_U_13
_atom_site_aniso_U_12
La1 0.00803(14) 0.01081(14) 0.00976(14) 0.00016(9) -0.00128(9) -0.00289(10)
Cl1 0.0170(6) 0.0229(6) 0.0264(6) 0.0008(5) -0.0033(5) -0.0117(5)
Cl2 0.0428(8) 0.0152(6) 0.0311(7) 0.0042(5) -0.0098(6) -0.0147(6)
Cl3 0.0374(7) 0.0130(6) 0.0287(7) -0.0040(5) -0.0136(6) 0.0057(5)
Cl4 0.0131(6) 0.0272(7) 0.0390(7) -0.0093(6) -0.0049(5) 0.0036(5)
Cl5 0.0091(5) 0.0238(6) 0.0426(8) 0.0104(5) 0.0003(5) -0.0046(5)
Cl6 0.0233(6) 0.0174(6) 0.0303(7) 0.0092(5) -0.0041(5) -0.0117(5)
Cl7 0.0243(6) 0.0114(5) 0.0324(7) 0.0039(5) -0.0067(5) -0.0007(5)
Cl8 0.0108(5) 0.0194(6) 0.0308(6) -0.0009(5) -0.0015(5) 0.0017(4)
K1 0.0617(11) 0.0644(12) 0.0557(11) -0.0022(9) -0.0120(9) -0.0162(9)
O1 0.0245(18) 0.0221(18) 0.0189(17) 0.0062(14) -0.0057(14) -0.0145(15)
O2 0.0154(17) 0.0196(18) 0.0256(18) 0.0020(14) -0.0063(14) -0.0082(14)
O3 0.0182(17) 0.0122(16) 0.0180(16) 0.0030(13) -0.0084(13) -0.0036(13)
O4 0.033(2) 0.0110(16) 0.0237(18) 0.0002(13) -0.0156(16) -0.0018(15)
O5 0.0174(17) 0.0243(19) 0.0164(17) -0.0015(14) 0.0049(14) -0.0049(15)
O6 0.0136(16) 0.0184(17) 0.0173(16) -0.0023(13) -0.0010(13) -0.0055(13)
O7 0.0176(16) 0.0122(16) 0.0139(16) 0.0027(12) -0.0043(13) -0.0018(13)
O8 0.0101(15) 0.0155(16) 0.0150(16) -0.0049(12) -0.0001(12) -0.0010(13)
O9 0.0200(18) 0.0179(18) 0.0200(18) 0.0004(14) -0.0069(14) -0.0075(14)
O10 0.0152(18) 0.039(2) 0.0186(18) 0.0055(16) -0.0006(15) 0.0042(16)
O11 0.0176(17) 0.0236(18) 0.0150(16) 0.0078(14) -0.0051(14) -0.0130(15)
O12 0.0127(16) 0.0113(16) 0.0167(16) 0.0021(13) -0.0024(13) -0.0048(13)
O13 0.0255(19) 0.0155(17) 0.0187(17) 0.0033(13) -0.0123(15) -0.0076(15)
O14 0.0184(17) 0.0139(17) 0.0124(15) 0.0010(13) -0.0002(13) -0.0060(13)
OW1 0.031(2) 0.023(2) 0.025(2) 0.0018(15) -0.0122(17) -0.0042(17)
OW2 0.0163(17) 0.0192(18) 0.0180(17) 0.0013(14) -0.0016(14) 0.0010(14)
OW3 0.052(3) 0.022(2) 0.025(2) -0.0045(17) 0.007(2) -0.008(2)
OW4 0.041(3) 0.057(3) 0.060(3) -0.009(3) 0.007(2) -0.013(3)
OW5 0.029(2) 0.022(2) 0.025(2) 0.0039(16) -0.0015(17) -0.0020(17)
C1 0.015(2) 0.012(2) 0.011(2) 0.0006(16) -0.0012(17) -0.0036(18)
C2 0.012(2) 0.013(2) 0.012(2) -0.0009(16) -0.0032(17) -0.0037(17)
C3 0.012(2) 0.019(2) 0.016(2) 0.0036(18) -0.0047(18) -0.0056(18)
C4 0.017(2) 0.014(2) 0.018(2) 0.0034(18) -0.0039(19) -0.0091(19)
C5 0.018(2) 0.009(2) 0.017(2) 0.0006(17) -0.0071(18) -0.0018(18)
C6 0.009(2) 0.015(2) 0.015(2) 0.0006(17) -0.0025(17) 0.0001(17)
C7 0.010(2) 0.012(2) 0.020(2) -0.0002(18) 0.0015(18) -0.0030(17)
C8 0.007(2) 0.015(2) 0.014(2) 0.0038(17) -0.0033(16) -0.0028(17)
C9 0.014(2) 0.014(2) 0.012(2) -0.0026(17) -0.0065(17) -0.0007(18)
C10 0.015(2) 0.011(2) 0.010(2) 0.0005(16) -0.0042(17) -0.0039(17)
C11 0.016(2) 0.019(2) 0.014(2) -0.0003(18) -0.0045(18) -0.0058(19)
C12 0.028(3) 0.011(2) 0.017(2) -0.0012(17) -0.007(2) -0.007(2)
C13 0.024(2) 0.013(2) 0.016(2) -0.0045(18) -0.010(2) 0.0015(19)
C14 0.014(2) 0.016(2) 0.016(2) -0.0037(18) -0.0071(18) 0.0027(18)
C15 0.008(2) 0.015(2) 0.021(2) 0.0019(18) -0.0037(18) -0.0009(17)
C16 0.0066(19) 0.015(2) 0.013(2) -0.0007(17) -0.0007(16) -0.0056(17)

loop_
_atom_type_symbol
_atom_type_description
_atom_type_scat_dispersion_real
_atom_type_scat_dispersion_imag
_atom_type_scat_source
C C 0.0033 0.0016 'International Tables Vol C Tables 4.2.6.8 and 6.1.1.4'
H H 0.0000 0.0000 'International Tables Vol C Tables 4.2.6.8 and 6.1.1.4'
La La -0.2871 2.4523 'International Tables Vol C Tables 4.2.6.8 and 6.1.1.4'
O O 0.0106 0.0060 'International Tables Vol C Tables 4.2.6.8 and 6.1.1.4'
Cl Cl 0.1484 0.1585 'International Tables Vol C Tables 4.2.6.8 and 6.1.1.4'
K K 0.2009 0.2494 'International Tables Vol C Tables 4.2.6.8 and 6.1.1.4'

loop_
_geom_angle_atom_site_label_1
_geom_angle_atom_site_label_2
_geom_angle_atom_site_label_3
_geom_angle
_geom_angle_site_symmetry_1
_geom_angle_site_symmetry_3
_geom_angle_publ_flag
O11 La1 O3 116.58(10) . . ?
O11 La1 O8 78.05(11) . . ?
O3 La1 O8 122.83(10) . . ?
O11 La1 O13 66.55(11) . . ?
O3 La1 O13 69.83(10) . . ?
O8 La1 O13 143.60(11) . . ?
O11 La1 O10 70.96(12) . . ?
O3 La1 O10 64.09(11) . . ?
O8 La1 O10 71.67(11) . . ?
O13 La1 O10 88.47(12) . . ?
O11 La1 O7 76.19(11) . 2_756 ?
O3 La1 O7 129.77(10) . 2_756 ?
O8 La1 O7 107.14(10) . 2_756 ?
O13 La1 O7 73.21(10) . 2_756 ?
O10 La1 O7 146.67(12) . 2_756 ?
O11 La1 O14 135.61(11) . . ?
O3 La1 O14 68.64(10) . . ?
O8 La1 O14 139.34(10) . . ?
O13 La1 O14 76.22(11) . . ?
O10 La1 O14 132.72(11) . . ?
O7 La1 O14 70.44(10) 2_756 . ?
O11 La1 O9 147.82(11) . . ?
O3 La1 O9 61.47(10) . . ?
O8 La1 O9 78.08(10) . . ?
O13 La1 O9 129.83(10) . . ?
O10 La1 O9 81.22(12) . . ?
O7 La1 O9 131.87(11) 2_756 . ?
O14 La1 O9 75.71(11) . . ?
O11 La1 O12 125.46(10) . . ?
O3 La1 O12 117.95(10) . . ?
O8 La1 O12 74.23(10) . . ?
O13 La1 O12 133.80(11) . . ?
O10 La1 O12 137.23(12) . . ?
O7 La1 O12 68.75(10) 2_756 . ?
O14 La1 O12 67.14(10) . . ?
O9 La1 O12 67.03(10) . . ?
O4 K1 OW3 96.48(16) . . ?
O4 K1 OW5 99.11(14) . . ?
OW3 K1 OW5 101.57(16) . . ?
O4 K1 OW2 173.22(16) . . ?
OW3 K1 OW2 89.43(15) . . ?
OW5 K1 OW2 76.36(13) . . ?
O4 K1 OW2 87.07(14) . 2_655 ?
OW3 K1 OW2 169.38(16) . 2_655 ?
OW5 K1 OW2 87.69(14) . 2_655 ?
OW2 K1 OW2 87.69(13) . 2_655 ?
O4 K1 OW1 94.75(14) . . ?
OW3 K1 OW1 83.74(15) . . ?
OW5 K1 OW1 164.45(16) . . ?
OW2 K1 OW1 89.18(13) . . ?
OW2 K1 OW1 86.00(14) 2_655 . ?
O4 K1 C8 8.09(11) . . ?
OW3 K1 C8 92.29(14) . . ?
OW5 K1 C8 93.23(13) . . ?
OW2 K1 C8 169.59(13) . . ?
OW2 K1 C8 92.38(12) 2_655 . ?
OW1 K1 C8 101.22(12) . . ?
O4 K1 K1 130.57(14) . 2_655 ?
OW3 K1 K1 132.62(14) . 2_655 ?
OW5 K1 K1 78.99(12) . 2_655 ?
OW2 K1 K1 44.05(9) . 2_655 ?
OW2 K1 K1 43.64(9) 2_655 2_655 ?
OW1 K1 K1 86.65(12) . 2_655 ?
C8 K1 K1 135.09(11) . 2_655 ?
O4 K1 H1A 99.6(11) . . ?
OW3 K1 H1A 98.0(9) . . ?
OW5 K1 H1A 151.1(7) . . ?
OW2 K1 H1A 82.8(11) . . ?
OW2 K1 H1A 71.5(9) 2_655 . ?
OW1 K1 H1A 15.7(7) . . ?
C8 K1 H1A 107.1(11) . . ?
K1 K1 H1A 72.1(7) 2_655 . ?
O4 K1 H1B 84.2(10) . . ?
OW3 K1 H1B 80.6(10) . . ?
OW5 K1 H1B 175.8(8) . . ?
OW2 K1 H1B 100.1(9) . . ?
OW2 K1 H1B 89.9(10) 2_655 . ?
OW1 K1 H1B 11.4(9) . . ?
C8 K1 H1B 90.3(9) . . ?
K1 K1 H1B 96.9(8) 2_655 . ?
H1A K1 H1B 24.8(6) . . ?
O4 K1 H2A 169.7(7) . . ?
OW3 K1 H2A 78.0(10) . . ?
OW5 K1 H2A 90.5(7) . . ?
OW2 K1 H2A 16.6(7) . . ?
OW2 K1 H2A 96.9(10) 2_655 . ?
OW1 K1 H2A 76.2(8) . . ?
C8 K1 H2A 170.1(9) . . ?
K1 K1 H2A 54.7(10) 2_655 . ?
H1A K1 H2A 72.9(14) . . ?
H1B K1 H2A 86.4(12) . . ?
O4 K1 H2B 162.0(7) . . ?
OW3 K1 H2B 82.3(11) . . ?
OW5 K1 H2B 63.8(8) . . ?
OW2 K1 H2B 16.4(7) . . ?
OW2 K1 H2B 97.4(10) 2_655 . ?
OW1 K1 H2B 102.9(7) . . ?
C8 K1 H2B 154.5(7) . . ?
K1 K1 H2B 55.0(10) 2_655 . ?
H1A K1 H2B 98.3(13) . . ?
H1B K1 H2B 113.2(13) . . ?
H2A K1 H2B 26.8(7) . . ?
O4 K1 H3A 84.6(10) . . ?
OW3 K1 H3A 19.4(6) . . ?
OW5 K1 H3A 88.4(11) . . ?
OW2 K1 H3A 100.2(11) . . ?
OW2 K1 H3A 170.1(7) 2_655 . ?
OW1 K1 H3A 100.0(10) . . ?
C8 K1 H3A 78.8(10) . . ?
K1 K1 H3A 143.8(12) 2_655 . ?
H1A K1 H3A 115.1(12) . . ?
H1B K1 H3A 94.6(14) . . ?
H2A K1 H3A 92.2(14) . . ?
H2B K1 H3A 89.0(15) . . ?
O4 K1 H3B 112.1(9) . . ?
OW3 K1 H3B 16.7(9) . . ?
OW5 K1 H3B 92.8(12) . . ?
OW2 K1 H3B 73.5(9) . . ?
OW2 K1 H3B 160.4(10) 2_655 . ?
OW1 K1 H3B 88.4(12) . . ?
C8 K1 H3B 107.1(9) . . ?
K1 K1 H3B 117.3(9) 2_655 . ?
H1A K1 H3B 100.2(16) . . ?
H1B K1 H3B 88.3(16) . . ?
H2A K1 H3B 63.5(14) . . ?
H2B K1 H3B 65.7(14) . . ?
H3A K1 H3B 29.0(9) . . ?
O4 K1 H5A 99.9(11) . . ?
OW3 K1 H5A 84.5(8) . . ?
OW5 K1 H5A 17.1(8) . . ?
OW2 K1 H5A 77.3(11) . . ?
OW2 K1 H5A 104.8(8) 2_655 . ?
OW1 K1 H5A 162.1(10) . . ?
C8 K1 H5A 92.6(11) . . ?
K1 K1 H5A 91.5(10) 2_655 . ?
H1A K1 H5A 159.9(15) . . ?
H1B K1 H5A 164.9(13) . . ?
H2A K1 H5A 88.3(14) . . ?
H2B K1 H5A 62.1(13) . . ?
H3A K1 H5A 71.5(14) . . ?
H3B K1 H5A 76.6(14) . . ?
O4 K1 H5B 82.0(8) . . ?
OW3 K1 H5B 108.1(11) . . ?
OW5 K1 H5B 17.7(7) . . ?
OW2 K1 H5B 93.0(8) . . ?
OW2 K1 H5B 82.2(11) 2_655 . ?
OW1 K1 H5B 167.9(10) . . ?
C8 K1 H5B 76.7(9) . . ?
K1 K1 H5B 86.7(12) 2_655 . ?
H1A K1 H5B 153.6(14) . . ?
H1B K1 H5B 164.4(13) . . ?
H2A K1 H5B 107.8(11) . . ?
H2B K1 H5B 81.3(11) . . ?
H3A K1 H5B 91.3(15) . . ?
H3B K1 H5B 103.6(15) . . ?
H5A K1 H5B 28.3(8) . . ?
C8 O3 La1 143.6(3) . . ?
C8 O4 K1 157.1(3) . . ?
C16 O7 La1 107.6(3) . 2_756 ?
C16 O8 La1 157.4(3) . . ?
La1 O9 H9A 116(4) . . ?
La1 O9 H9B 130(4) . . ?
H9A O9 H9B 98(3) . . ?
La1 O10 H10A 130(4) . . ?
La1 O10 H10B 123(4) . . ?
H10A O10 H10B 107(4) . . ?
La1 O11 H11A 128(3) . . ?
La1 O11 H11B 125(3) . . ?
H11A O11 H11B 103(3) . . ?
La1 O12 H12A 119(4) . . ?
La1 O12 H12B 122(3) . . ?
H12A O12 H12B 105(3) . . ?
La1 O13 H13A 110(4) . . ?
La1 O13 H13B 111(4) . . ?
H13A O13 H13B 110(4) . . ?
La1 O14 H14A 116(3) . . ?
La1 O14 H14B 128(3) . . ?
H14A O14 H14B 102(3) . . ?
K1 OW1 H1A 112(4) . . ?
K1 OW1 H1B 132(4) . . ?
H1A OW1 H1B 102(3) . . ?
K1 OW2 K1 92.31(13) . 2_655 ?
K1 OW2 H2A 107(4) . . ?
K1 OW2 H2A 121(4) 2_655 . ?
K1 OW2 H2B 107(4) . . ?
K1 OW2 H2B 124(4) 2_655 . ?
H2A OW2 H2B 103(3) . . ?
K1 OW3 H3A 89(5) . . ?
K1 OW3 H3B 108(5) . . ?
H3A OW3 H3B 107(4) . . ?
H4A OW4 H4B 94(3) . . ?
K1 OW5 H5A 105(4) . . ?
K1 OW5 H5B 100(4) . . ?
H5A OW5 H5B 106(4) . . ?
C6 C1 C2 119.9(4) . . ?
C6 C1 C7 121.8(4) . . ?
C2 C1 C7 118.3(4) . . ?
C1 C2 C3 119.5(4) . . ?
C1 C2 C8 120.1(4) . . ?
C3 C2 C8 120.3(4) . . ?
C4 C3 C2 120.5(4) . . ?
C4 C3 Cl5 120.8(4) . . ?
C2 C3 Cl5 118.7(4) . . ?
C5 C4 C3 120.3(4) . . ?
C5 C4 Cl6 120.9(4) . . ?
C3 C4 Cl6 118.8(4) . . ?
C4 C5 C6 119.0(4) . . ?
C4 C5 Cl7 120.0(4) . . ?
C6 C5 Cl7 121.0(3) . . ?
C1 C6 C5 120.8(4) . . ?
C1 C6 Cl8 119.8(4) . . ?
C5 C6 Cl8 119.5(3) . . ?
O1 C7 O2 126.1(4) . . ?
O1 C7 C1 118.2(4) . . ?
O2 C7 C1 115.7(4) . . ?
O4 C8 O3 126.4(4) . . ?
O4 C8 C2 118.4(4) . . ?
O3 C8 C2 115.1(4) . . ?
O4 C8 K1 14.8(2) . . ?
O3 C8 K1 140.6(3) . . ?
C2 C8 K1 104.1(3) . . ?
C10 C9 C14 118.2(4) . . ?
C10 C9 C15 119.1(4) . . ?
C14 C9 C15 122.7(4) . . ?
C11 C10 C9 120.5(4) . . ?
C11 C10 C16 119.3(4) . . ?
C9 C10 C16 120.1(4) . . ?
C10 C11 C12 120.8(4) . . ?
C10 C11 Cl1 119.5(4) . . ?
C12 C11 Cl1 119.7(4) . . ?
C13 C12 C11 119.5(4) . . ?
C13 C12 Cl2 119.8(4) . . ?
C11 C12 Cl2 120.7(4) . . ?
C12 C13 C14 119.7(4) . . ?
C12 C13 Cl3 119.8(4) . . ?
C14 C13 Cl3 120.4(4) . . ?
C13 C14 C9 121.3(4) . . ?
C13 C14 Cl4 118.5(3) . . ?
C9 C14 Cl4 120.2(4) . . ?
O5 C15 O6 125.1(4) . . ?
O5 C15 C9 120.7(4) . . ?
O6 C15 C9 114.2(4) . . ?
O8 C16 O7 122.9(4) . . ?
O8 C16 C10 119.7(4) . . ?
O7 C16 C10 117.4(4) . . ?

loop_
_geom_bond_atom_site_label_1
_geom_bond_atom_site_label_2
_geom_bond_distance
_geom_bond_site_symmetry_2
_geom_bond_publ_flag
La1 O11 2.509(3) . ?
La1 O3 2.511(3) . ?
La1 O8 2.517(3) . ?
La1 O13 2.553(3) . ?
La1 O10 2.566(3) . ?
La1 O7 2.576(3) 2_756 ?
La1 O14 2.596(3) . ?
La1 O9 2.614(3) . ?
La1 O12 2.688(3) . ?
Cl1 C11 1.725(5) . ?
Cl2 C12 1.718(5) . ?
Cl3 C13 1.725(5) . ?
Cl4 C14 1.723(5) . ?
Cl5 C3 1.718(5) . ?
Cl6 C4 1.726(5) . ?
Cl7 C5 1.714(4) . ?
Cl8 C6 1.727(5) . ?
K1 O4 2.268(4) . ?
K1 OW3 2.364(5) . ?
K1 OW5 2.402(4) . ?
K1 OW2 2.414(4) . ?
K1 OW2 2.433(4) 2_655 ?
K1 OW1 2.471(4) . ?
K1 C8 3.452(5) . ?
K1 K1 3.496(4) 2_655 ?
K1 H1A 2.89(5) . ?
K1 H1B 3.08(4) . ?
K1 H2A 2.76(5) . ?
K1 H2B 2.77(5) . ?
K1 H3A 2.49(7) . ?
K1 H3B 2.73(6) . ?
K1 H5A 2.75(5) . ?
K1 H5B 2.67(6) . ?
O1 C7 1.243(6) . ?
O2 C7 1.264(6) . ?
O3 C8 1.256(5) . ?
O4 C8 1.248(5) . ?
O5 C15 1.226(6) . ?
O6 C15 1.284(6) . ?
O7 C16 1.259(5) . ?
O8 C16 1.252(5) . ?
O9 H9A 0.840(19) . ?
O9 H9B 0.839(19) . ?
O10 H10A 0.832(19) . ?
O10 H10B 0.826(19) . ?
O11 H11A 0.843(19) . ?
O11 H11B 0.835(19) . ?
O12 H12A 0.820(19) . ?
O12 H12B 0.827(19) . ?
O13 H13A 0.811(19) . ?
O13 H13B 0.826(19) . ?
O14 H14A 0.840(19) . ?
O14 H14B 0.838(19) . ?
OW1 H1A 0.843(19) . ?
OW1 H1B 0.819(19) . ?
OW2 H2A 0.823(19) . ?
OW2 H2B 0.818(19) . ?
OW3 H3A 0.828(19) . ?
OW3 H3B 0.823(19) . ?
OW4 H4A 0.89(2) . ?
OW4 H4B 0.88(2) . ?
OW5 H5A 0.839(19) . ?
OW5 H5B 0.825(19) . ?
C1 C6 1.387(6) . ?
C1 C2 1.390(6) . ?
C1 C7 1.523(6) . ?
C2 C3 1.395(6) . ?
C2 C8 1.505(6) . ?
C3 C4 1.391(6) . ?
C4 C5 1.389(6) . ?
C5 C6 1.403(6) . ?
C9 C10 1.394(6) . ?
C9 C14 1.401(6) . ?
C9 C15 1.518(6) . ?
C10 C11 1.391(6) . ?
C10 C16 1.522(6) . ?
C11 C12 1.388(7) . ?
C12 C13 1.387(7) . ?
C13 C14 1.394(7) . ?
